data_4103288
loop_
_publ_author_name
'Airon C. Soegiarto'
'Angiolina Comotti'
'Michael D. Ward'

_publ_section_title
;
 Controlled Orientation of Polyconjugated Guest Molecules in Tunable Host
 Cavities
;
_journal_name_full 'Journal of the American Chemical Society'
_journal_page_first 14603
_journal_page_last 14616
_journal_paper_doi 10.1021/ja106106d
_journal_volume 132
_journal_year 2010
_chemical_formula_sum 'C26 H32 N6 O8 S4'
_chemical_formula_weight 684.82
_chemical_name_systematic
; 
 ? 
;
_space_group_IT_number 2
_symmetry_cell_setting triclinic
_symmetry_space_group_name_Hall '-P 1'
_symmetry_space_group_name_H-M 'P -1'
_atom_sites_solution_hydrogens geom
_atom_sites_solution_primary direct
_atom_sites_solution_secondary difmap
_audit_creation_method SHELXL-97
_cell_angle_alpha 94.606(2)
_cell_angle_beta 99.461(2)
_cell_angle_gamma 91.746(2)
_cell_formula_units_Z 1
_cell_length_a 6.0857(8)
_cell_length_b 7.2198(10)
_cell_length_c 18.138(3)
_cell_measurement_reflns_used 2899
_cell_measurement_temperature 200(2)
_cell_measurement_theta_max 25.78
_cell_measurement_theta_min 2.29
_cell_volume 782.8(2)
_computing_cell_refinement 'Bruker SAINT'
_computing_data_collection 'Bruker APEX2'
_computing_data_reduction 'Bruker SAINT'
_computing_molecular_graphics 'Bruker SHELXTL'
_computing_publication_material 'Bruker SHELXTL'
_computing_structure_refinement 'SHELXL-97 (Sheldrick, 2008)'
_computing_structure_solution 'SHELXS-97 (Sheldrick, 2008)'
_diffrn_ambient_temperature 200(2)
_diffrn_measured_fraction_theta_full 1.000
_diffrn_measured_fraction_theta_max 1.000
_diffrn_measurement_device_type 'Bruker APEX-II CCD'
_diffrn_measurement_method '\f and \w scans'
_diffrn_radiation_monochromator graphite
_diffrn_radiation_source 'fine-focus sealed tube'
_diffrn_radiation_type MoK\a
_diffrn_radiation_wavelength 0.71073
_diffrn_reflns_av_R_equivalents 0.0356
_diffrn_reflns_av_sigmaI/netI 0.0372
_diffrn_reflns_limit_h_max 7
_diffrn_reflns_limit_h_min -7
_diffrn_reflns_limit_k_max 9
_diffrn_reflns_limit_k_min -9
_diffrn_reflns_limit_l_max 22
_diffrn_reflns_limit_l_min -22
_diffrn_reflns_number 10656
_diffrn_reflns_theta_full 26.50
_diffrn_reflns_theta_max 26.50
_diffrn_reflns_theta_min 1.14
_exptl_absorpt_coefficient_mu 0.361
_exptl_absorpt_correction_T_max 0.9893
_exptl_absorpt_correction_T_min 0.9379
_exptl_absorpt_correction_type multi-scan
_exptl_absorpt_process_details sadabs
_exptl_crystal_colour colourless
_exptl_crystal_density_diffrn 1.453
_exptl_crystal_density_method 'not measured'
_exptl_crystal_description plate
_exptl_crystal_F_000 358
_exptl_crystal_size_max 0.18
_exptl_crystal_size_mid 0.05
_exptl_crystal_size_min 0.03
_refine_diff_density_max 0.280
_refine_diff_density_min -0.377
_refine_diff_density_rms 0.064
_refine_ls_extinction_method none
_refine_ls_goodness_of_fit_ref 1.069
_refine_ls_hydrogen_treatment constr
_refine_ls_matrix_type full
_refine_ls_number_parameters 218
_refine_ls_number_reflns 3242
_refine_ls_number_restraints 2
_refine_ls_restrained_S_all 1.087
_refine_ls_R_factor_all 0.0519
_refine_ls_R_factor_gt 0.0376
_refine_ls_shift/su_max 0.000
_refine_ls_shift/su_mean 0.000
_refine_ls_structure_factor_coef Fsqd
_refine_ls_weighting_details 'calc w=1/[\s^2^(Fo^2^)+(0.0487P)^2^+0.3870P] where P=(Fo^2^+2Fc^2^)/3'
_refine_ls_weighting_scheme calc
_refine_ls_wR_factor_gt 0.0895
_refine_ls_wR_factor_ref 0.1058
_reflns_number_gt 2632
_reflns_number_total 3242
_reflns_threshold_expression >2sigma(I)
_cod_data_source_file ja106106d_si_013.cif
_cod_data_source_block GDS_14
_cod_original_cell_volume 782.79(18)
_cod_database_code 4103288

loop_
_symmetry_equiv_pos_as_xyz
'x, y, z'
'-x, -y, -z'

loop_
_atom_site_label
_atom_site_type_symbol
_atom_site_fract_x
_atom_site_fract_y
_atom_site_fract_z
_atom_site_U_iso_or_equiv
_atom_site_adp_type
_atom_site_occupancy
_atom_site_symmetry_multiplicity
_atom_site_calc_flag
_atom_site_refinement_flags
_atom_site_disorder_assembly
_atom_site_disorder_group
C1 C 0.5657(3) 0.7485(3) 0.07568(11) 0.0221(5) Uani 1 1 d . . .
N1 N 0.6625(3) 0.9149(3) 0.07517(11) 0.0279(4) Uani 1 1 d . . .
H1A H 0.5820 1.0141 0.0738 0.033 Uiso 1 1 calc R . .
H1B H 0.8074 0.9262 0.0762 0.033 Uiso 1 1 calc R . .
N2 N 0.6832(3) 0.5973(3) 0.07871(11) 0.0288(4) Uani 1 1 d . . .
H2A H 0.6163 0.4879 0.0797 0.035 Uiso 1 1 calc R . .
H2B H 0.8282 0.6061 0.0797 0.035 Uiso 1 1 calc R . .
N3 N 0.3481(3) 0.7338(3) 0.07415(12) 0.0305(5) Uani 1 1 d . . .
H3A H 0.2692 0.8340 0.0728 0.037 Uiso 1 1 calc R . .
H3B H 0.2820 0.6238 0.0745 0.037 Uiso 1 1 calc R . .
C2 C 0.1803(3) 0.3358(3) 0.20466(11) 0.0203(4) Uani 1 1 d . . .
C3 C 0.3513(4) 0.4468(3) 0.24845(12) 0.0263(5) Uani 1 1 d . . .
H3 H 0.4804 0.4802 0.2285 0.032 Uiso 1 1 calc R . .
C4 C 0.3323(4) 0.5081(3) 0.32120(13) 0.0288(5) Uani 1 1 d . . .
H4 H 0.4480 0.5853 0.3512 0.035 Uiso 1 1 calc R . .
C5 C 0.1445(4) 0.4572(3) 0.35071(12) 0.0252(5) Uani 1 1 d . . .
C6 C -0.0278(4) 0.3493(3) 0.30664(13) 0.0275(5) Uani 1 1 d . . .
H6 H -0.1576 0.3167 0.3264 0.033 Uiso 1 1 calc R . .
C7 C -0.0090(4) 0.2895(3) 0.23343(12) 0.0252(5) Uani 1 1 d . . .
H7 H -0.1270 0.2162 0.2028 0.030 Uiso 1 1 calc R . .
C8 C -0.0276(4) 0.4564(3) 0.46026(12) 0.0297(5) Uani 1 1 d . . .
H8A H -0.0323 0.3190 0.4593 0.036 Uiso 1 1 calc R . .
H8B H -0.1738 0.4959 0.4355 0.036 Uiso 1 1 calc R . .
O4 O 0.1468(3) 0.5206(2) 0.42376(9) 0.0339(4) Uani 1 1 d . . .
S1 S 0.20454(8) 0.25319(7) 0.11187(3) 0.01906(15) Uani 1 1 d . . .
O1 O 0.4425(2) 0.2622(2) 0.10806(8) 0.0243(3) Uani 1 1 d . . .
O2 O 0.0802(2) 0.3762(2) 0.06222(8) 0.0278(4) Uani 1 1 d . . .
O3 O 0.1120(2) 0.0627(2) 0.10081(9) 0.0277(4) Uani 1 1 d . . .
S2 S 0.8058(7) 0.8868(6) 0.39534(14) 0.0430(4) Uani 0.726(2) 1 d P A 1
C9 C 0.7667(10) 0.8758(7) 0.2967(2) 0.0325(10) Uani 0.726(2) 1 d P A 1
H9 H 0.8673 0.8299 0.2655 0.039 Uiso 0.726(2) 1 calc PR A 1
C10 C 0.5640(17) 0.9460(15) 0.2741(8) 0.0415(17) Uani 0.726(2) 1 d PD A 1
H10 H 0.5144 0.9589 0.2223 0.050 Uiso 0.726(2) 1 calc PR A 1
C11 C 0.4013(8) 1.0100(7) 0.3372(3) 0.0272(11) Uani 0.726(2) 1 d PD A 1
H11 H 0.2536 1.0521 0.3317 0.033 Uiso 0.726(2) 1 calc PR A 1
C12 C 0.5502(7) 0.9815(6) 0.3980(3) 0.0295(9) Uani 0.726(2) 1 d P A 1
C13 C 0.4582(6) 1.0219(5) 0.4656(2) 0.0355(8) Uani 0.726(2) 1 d P . 1
H13 H 0.3238 1.0867 0.4605 0.043 Uiso 0.726(2) 1 calc PR A 1
S2' S 0.4531(8) 1.0049(7) 0.3292(3) 0.0430(4) Uani 0.274(2) 1 d P A 2
C9' C 0.596(5) 0.931(4) 0.266(2) 0.0325(10) Uani 0.274(2) 1 d P A 2
H9' H 0.5678 0.9262 0.2133 0.039 Uiso 0.274(2) 1 calc PR A 2
C10' C 0.784(3) 0.875(3) 0.3192(8) 0.0415(17) Uani 0.274(2) 1 d PD A 2
H10' H 0.9019 0.8229 0.2971 0.050 Uiso 0.274(2) 1 calc PR A 2
C11' C 0.819(6) 0.888(5) 0.4021(12) 0.0272(11) Uani 0.274(2) 1 d PD A 2
H11' H 0.9417 0.8592 0.4383 0.033 Uiso 0.274(2) 1 calc PR A 2
C12' C 0.623(2) 0.952(2) 0.4088(9) 0.0295(9) Uani 0.274(2) 1 d P A 2
C13' C 0.5905(18) 0.9740(13) 0.4869(6) 0.0355(8) Uani 0.274(2) 1 d P . 2
H13' H 0.7141 0.9480 0.5234 0.043 Uiso 0.274(2) 1 calc PR A 2

loop_
_atom_site_aniso_label
_atom_site_aniso_U_11
_atom_site_aniso_U_22
_atom_site_aniso_U_33
_atom_site_aniso_U_23
_atom_site_aniso_U_13
_atom_site_aniso_U_12
C1 0.0231(11) 0.0249(11) 0.0182(10) -0.0024(8) 0.0046(8) 0.0013(9)
N1 0.0223(9) 0.0231(10) 0.0385(11) -0.0019(8) 0.0082(8) 0.0001(8)
N2 0.0226(9) 0.0260(10) 0.0392(11) 0.0022(8) 0.0095(8) 0.0042(8)
N3 0.0213(9) 0.0219(10) 0.0487(13) -0.0013(9) 0.0090(9) 0.0014(8)
C2 0.0229(10) 0.0196(10) 0.0189(10) 0.0025(8) 0.0041(8) 0.0034(8)
C3 0.0258(11) 0.0264(12) 0.0269(12) 0.0002(9) 0.0077(9) -0.0044(9)
C4 0.0293(12) 0.0277(12) 0.0278(12) -0.0038(9) 0.0037(10) -0.0068(9)
C5 0.0318(12) 0.0248(11) 0.0188(11) -0.0016(9) 0.0056(9) 0.0023(9)
C6 0.0257(11) 0.0340(13) 0.0242(12) -0.0001(9) 0.0097(9) -0.0010(9)
C7 0.0230(11) 0.0292(12) 0.0225(11) -0.0014(9) 0.0034(9) -0.0035(9)
C8 0.0371(13) 0.0310(12) 0.0220(12) -0.0011(10) 0.0090(10) 0.0023(10)
O4 0.0388(10) 0.0415(10) 0.0210(8) -0.0069(7) 0.0098(7) -0.0058(8)
S1 0.0192(3) 0.0187(3) 0.0198(3) 0.00010(19) 0.00543(19) 0.00124(19)
O1 0.0204(7) 0.0254(8) 0.0283(8) 0.0003(6) 0.0085(6) 0.0015(6)
O2 0.0285(8) 0.0331(9) 0.0232(8) 0.0070(7) 0.0050(6) 0.0092(7)
O3 0.0270(8) 0.0211(8) 0.0353(9) -0.0055(6) 0.0110(7) -0.0032(6)
S2 0.0406(9) 0.0374(6) 0.0509(9) 0.0070(7) 0.0055(7) 0.0019(5)
C9 0.054(3) 0.033(2) 0.013(2) -0.0014(19) 0.016(2) -0.0064(18)
C10 0.057(4) 0.037(3) 0.031(4) 0.004(2) 0.011(3) -0.001(3)
C11 0.021(2) 0.039(2) 0.023(2) 0.0015(15) 0.0075(16) 0.0129(18)
C12 0.032(3) 0.025(2) 0.030(2) 0.0029(15) 0.000(2) 0.0015(18)
C13 0.037(2) 0.0324(17) 0.036(2) 0.0036(16) 0.0015(17) 0.0048(14)
S2' 0.0406(9) 0.0374(6) 0.0509(9) 0.0070(7) 0.0055(7) 0.0019(5)
C9' 0.054(3) 0.033(2) 0.013(2) -0.0014(19) 0.016(2) -0.0064(18)
C10' 0.057(4) 0.037(3) 0.031(4) 0.004(2) 0.011(3) -0.001(3)
C11' 0.021(2) 0.039(2) 0.023(2) 0.0015(15) 0.0075(16) 0.0129(18)
C12' 0.032(3) 0.025(2) 0.030(2) 0.0029(15) 0.000(2) 0.0015(18)
C13' 0.037(2) 0.0324(17) 0.036(2) 0.0036(16) 0.0015(17) 0.0048(14)

loop_
_atom_type_symbol
_atom_type_description
_atom_type_scat_dispersion_real
_atom_type_scat_dispersion_imag
_atom_type_scat_source
C C 0.0033 0.0016 'International Tables Vol C Tables 4.2.6.8 and 6.1.1.4'
H H 0.0000 0.0000 'International Tables Vol C Tables 4.2.6.8 and 6.1.1.4'
N N 0.0061 0.0033 'International Tables Vol C Tables 4.2.6.8 and 6.1.1.4'
O O 0.0106 0.0060 'International Tables Vol C Tables 4.2.6.8 and 6.1.1.4'
S S 0.1246 0.1234 'International Tables Vol C Tables 4.2.6.8 and 6.1.1.4'

loop_
_geom_angle_atom_site_label_1
_geom_angle_atom_site_label_2
_geom_angle_atom_site_label_3
_geom_angle
_geom_angle_site_symmetry_1
_geom_angle_site_symmetry_3
N3 C1 N1 119.25(19) . .
N3 C1 N2 119.5(2) . .
N1 C1 N2 121.2(2) . .
C1 N1 H1A 120.0 . .
C1 N1 H1B 120.0 . .
H1A N1 H1B 120.0 . .
C1 N2 H2A 120.0 . .
C1 N2 H2B 120.0 . .
H2A N2 H2B 120.0 . .
C1 N3 H3A 120.0 . .
C1 N3 H3B 120.0 . .
H3A N3 H3B 120.0 . .
C7 C2 C3 120.1(2) . .
C7 C2 S1 119.88(16) . .
C3 C2 S1 120.00(16) . .
C4 C3 C2 119.6(2) . .
C4 C3 H3 120.2 . .
C2 C3 H3 120.2 . .
C3 C4 C5 120.2(2) . .
C3 C4 H4 119.9 . .
C5 C4 H4 119.9 . .
O4 C5 C6 124.6(2) . .
O4 C5 C4 115.21(19) . .
C6 C5 C4 120.2(2) . .
C5 C6 C7 119.3(2) . .
C5 C6 H6 120.3 . .
C7 C6 H6 120.3 . .
C2 C7 C6 120.5(2) . .
C2 C7 H7 119.8 . .
C6 C7 H7 119.8 . .
O4 C8 C8 105.3(2) . 2_566
O4 C8 H8A 110.7 . .
C8 C8 H8A 110.7 2_566 .
O4 C8 H8B 110.7 . .
C8 C8 H8B 110.7 2_566 .
H8A C8 H8B 108.8 . .
C5 O4 C8 118.23(17) . .
O2 S1 O3 112.89(10) . .
O2 S1 O1 112.05(9) . .
O3 S1 O1 111.95(9) . .
O2 S1 C2 106.83(9) . .
O3 S1 C2 106.30(9) . .
O1 S1 C2 106.28(9) . .
C12 S2 C9 92.4(3) . .
C10 C9 S2 106.5(7) . .
C10 C9 H9 126.8 . .
S2 C9 H9 126.8 . .
C9 C10 C11 120.2(11) . .
C9 C10 H10 119.9 . .
C11 C10 H10 119.9 . .
C12 C11 C10 96.1(6) . .
C12 C11 H11 132.0 . .
C10 C11 H11 132.0 . .
C11 C12 C13 110.8(3) . .
C11 C12 S2 124.6(4) . .
C13 C12 S2 124.4(3) . .
C13 C13 C12 127.0(5) 2_676 .
C13 C13 H13 116.5 2_676 .
C12 C13 H13 116.5 . .
C9' S2' C12' 100.3(15) . .
C9' S2' C10' 39.5(15) . .
C12' S2' C10' 60.9(7) . .
C10' C9' S2' 96(3) . .
C10' C9' H9' 132.1 . .
S2' C9' H9' 132.1 . .
C9' C10' C11' 129(3) . .
C9' C10' S2' 44.8(14) . .
C11' C10' S2' 84.7(17) . .
C9' C10' H10' 115.3 . .
C11' C10' H10' 115.3 . .
S2' C10' H10' 160.0 . .
C12' C11' C10' 96(2) . .
C12' C11' H11' 131.9 . .
C10' C11' H11' 131.9 . .
C11' C12' C13' 112.2(14) . .
C11' C12' S2' 117.9(16) . .
C13' C12' S2' 129.8(10) . .
C13' C13' C12' 127.8(13) 2_676 .
C13' C13' H13' 116.1 2_676 .
C12' C13' H13' 116.1 . .

loop_
_geom_bond_atom_site_label_1
_geom_bond_atom_site_label_2
_geom_bond_distance
_geom_bond_site_symmetry_2
C1 N3 1.321(3) .
C1 N1 1.323(3) .
C1 N2 1.323(3) .
N1 H1A 0.8800 .
N1 H1B 0.8800 .
N2 H2A 0.8800 .
N2 H2B 0.8800 .
N3 H3A 0.8800 .
N3 H3B 0.8800 .
C2 C7 1.383(3) .
C2 C3 1.390(3) .
C2 S1 1.771(2) .
C3 C4 1.382(3) .
C3 H3 0.9500 .
C4 C5 1.391(3) .
C4 H4 0.9500 .
C5 O4 1.364(3) .
C5 C6 1.386(3) .
C6 C7 1.387(3) .
C6 H6 0.9500 .
C7 H7 0.9500 .
C8 O4 1.425(3) .
C8 C8 1.507(4) 2_566
C8 H8A 0.9900 .
C8 H8B 0.9900 .
S1 O2 1.4552(15) .
S1 O3 1.4561(15) .
S1 O1 1.4611(15) .
S2 C12 1.724(6) .
S2 C9 1.760(4) .
C9 C10 1.361(11) .
C9 H9 0.9500 .
C10 C11 1.680(8) .
C10 H10 0.9500 .
C11 C12 1.341(6) .
C11 H11 0.9500 .
C12 C13 1.442(6) .
C13 C13 1.336(7) 2_676
C13 H13 0.9500 .
S2' C9' 1.61(2) .
S2' C12' 1.711(14) .
S2' C10' 2.28(2) .
C9' C10' 1.45(4) .
C9' H9' 0.9500 .
C10' C11' 1.479(18) .
C10' H10' 0.9500 .
C11' C12' 1.31(4) .
C11' H11' 0.9500 .
C12' C13' 1.46(2) .
C13' C13' 1.32(2) 2_676
C13' H13' 0.9500 .

loop_
_geom_hbond_atom_site_label_D
_geom_hbond_atom_site_label_H
_geom_hbond_atom_site_label_A
_geom_hbond_distance_DH
_geom_hbond_distance_HA
_geom_hbond_distance_DA
_geom_hbond_angle_DHA
_geom_hbond_site_symmetry_A
N1 H1A O1 0.88 2.10 2.944(2) 160.8 1_565
N1 H1B O3 0.88 2.04 2.857(2) 154.4 1_665
N2 H2A O1 0.88 2.06 2.920(2) 165.2 .
N2 H2B O2 0.88 2.33 2.978(2) 130.4 1_655
N3 H3A O3 0.88 2.01 2.862(2) 164.0 1_565
N3 H3B O2 0.88 2.11 2.985(2) 170.4 .

loop_
_geom_torsion_atom_site_label_1
_geom_torsion_atom_site_label_2
_geom_torsion_atom_site_label_3
_geom_torsion_atom_site_label_4
_geom_torsion
_geom_torsion_site_symmetry_1
_geom_torsion_site_symmetry_4
C7 C2 C3 C4 1.0(3) . .
S1 C2 C3 C4 -178.98(17) . .
C2 C3 C4 C5 0.8(3) . .
C3 C4 C5 O4 177.9(2) . .
C3 C4 C5 C6 -1.9(3) . .
O4 C5 C6 C7 -178.5(2) . .
C4 C5 C6 C7 1.4(3) . .
C3 C2 C7 C6 -1.6(3) . .
S1 C2 C7 C6 178.38(17) . .
C5 C6 C7 C2 0.4(3) . .
C6 C5 O4 C8 7.0(3) . .
C4 C5 O4 C8 -172.9(2) . .
C8 C8 O4 C5 177.6(2) 2_566 .
C7 C2 S1 O2 81.32(19) . .
C3 C2 S1 O2 -98.72(19) . .
C7 C2 S1 O3 -39.47(19) . .
C3 C2 S1 O3 140.49(18) . .
C7 C2 S1 O1 -158.88(17) . .
C3 C2 S1 O1 21.1(2) . .
C12 S2 C9 C10 0.4(7) . .
S2 C9 C10 C11 -3.5(11) . .
C9 C10 C11 C12 5.3(10) . .
C10 C11 C12 C13 -178.9(5) . .
C10 C11 C12 S2 -5.1(7) . .
C9 S2 C12 C11 3.6(6) . .
C9 S2 C12 C13 176.6(4) . .
C11 C12 C13 C13 167.0(5) . 2_676
S2 C12 C13 C13 -6.8(8) . 2_676
C12' S2' C9' C10' -3(2) . .
S2' C9' C10' C11' 0(4) . .
C12' S2' C10' C9' 177(2) . .
C9' S2' C10' C11' 180(3) . .
C12' S2' C10' C11' -3.2(18) . .
C9' C10' C11' C12' 4(4) . .
S2' C10' C11' C12' 4(2) . .
C10' C11' C12' C13' 177.1(16) . .
C10' C11' C12' S2' -6(3) . .
C9' S2' C12' C11' 6(3) . .
C10' S2' C12' C11' 4(2) . .
C9' S2' C12' C13' -177.2(17) . .
C10' S2' C12' C13' -179.1(17) . .
C11' C12' C13' C13' -176(2) . 2_676
S2' C12' C13' C13' 7(2) . 2_676
